data_7025913
loop_
_publ_author_name
'Maiti, Biplab K.'
'G\"orls, Helmar'
'Klobes, Olaf'
'Imhof, Wolfgang'

_publ_section_title
;
 A straightforward and generalizable synthetic methodology for the
 synthesis of ruthenium(II) complexes with thioether ligands from either
 Ru(III) or Ru(0) precursors.
;
_journal_issue 24
_journal_name_full 'Dalton transactions (Cambridge, England : 2003)'
_journal_page_first 5713
_journal_page_last 5720
_journal_paper_doi 10.1039/c0dt00051e
_journal_volume 39
_journal_year 2010
_chemical_formula_moiety 'C7 H8 Cl2 O4 Ru S'
_chemical_formula_sum 'C7 H8 Cl2 O4 Ru S'
_chemical_formula_weight 360.16
_chemical_name_systematic
;
?
;
_space_group_IT_number 14
_symmetry_cell_setting monoclinic
_symmetry_space_group_name_Hall '-P 2yn'
_symmetry_space_group_name_H-M 'P 1 21/n 1'
_atom_sites_solution_hydrogens geom
_atom_sites_solution_primary direct
_atom_sites_solution_secondary difmap
_audit_creation_method SHELXL-97
_cell_angle_alpha 90.00
_cell_angle_beta 95.771(3)
_cell_angle_gamma 90.00
_cell_formula_units_Z 4
_cell_length_a 6.0582(3)
_cell_length_b 8.8920(4)
_cell_length_c 22.1496(9)
_cell_measurement_reflns_used 7482
_cell_measurement_temperature 183(2)
_cell_measurement_theta_max 27.48
_cell_measurement_theta_min 2.94
_cell_volume 1187.14(9)
_computing_cell_refinement DENZO
_computing_data_collection COLLECT
_computing_data_reduction DENZO
_computing_molecular_graphics SHELXTL/PC
_computing_publication_material SHELXL-97
_computing_structure_refinement 'SHELXL-97 (Sheldrick, 1997)'
_computing_structure_solution 'SHELXS-97 (Sheldrick, 1990)'
_diffrn_ambient_temperature 183(2)
_diffrn_measured_fraction_theta_full 0.988
_diffrn_measured_fraction_theta_max 0.988
_diffrn_measurement_device_type KappaCCD
_diffrn_measurement_method 'phi- + omega-scan'
_diffrn_radiation_monochromator graphite
_diffrn_radiation_source 'fine-focus sealed tube'
_diffrn_radiation_type MoK\a
_diffrn_radiation_wavelength 0.71073
_diffrn_reflns_av_R_equivalents 0.0454
_diffrn_reflns_av_sigmaI/netI 0.0615
_diffrn_reflns_limit_h_max 7
_diffrn_reflns_limit_h_min -7
_diffrn_reflns_limit_k_max 11
_diffrn_reflns_limit_k_min -9
_diffrn_reflns_limit_l_max 28
_diffrn_reflns_limit_l_min -27
_diffrn_reflns_number 7482
_diffrn_reflns_theta_full 27.48
_diffrn_reflns_theta_max 27.48
_diffrn_reflns_theta_min 2.94
_exptl_absorpt_coefficient_mu 1.935
_exptl_absorpt_correction_type none
_exptl_crystal_colour colourless
_exptl_crystal_density_diffrn 2.015
_exptl_crystal_density_method 'not measured'
_exptl_crystal_description prism
_exptl_crystal_F_000 704
_exptl_crystal_size_max 0.05
_exptl_crystal_size_mid 0.05
_exptl_crystal_size_min 0.04
_refine_diff_density_max 0.495
_refine_diff_density_min -0.727
_refine_diff_density_rms 0.125
_refine_ls_extinction_method none
_refine_ls_goodness_of_fit_ref 0.967
_refine_ls_hydrogen_treatment constr
_refine_ls_matrix_type full
_refine_ls_number_parameters 136
_refine_ls_number_reflns 2686
_refine_ls_number_restraints 0
_refine_ls_restrained_S_all 0.967
_refine_ls_R_factor_all 0.0608
_refine_ls_R_factor_gt 0.0334
_refine_ls_shift/su_max 0.002
_refine_ls_shift/su_mean 0.000
_refine_ls_structure_factor_coef Fsqd
_refine_ls_weighting_details 'calc w=1/[\s^2^(Fo^2^)+(0.0321P)^2^+0.0000P] where P=(Fo^2^+2Fc^2^)/3'
_refine_ls_weighting_scheme calc
_refine_ls_wR_factor_gt 0.0626
_refine_ls_wR_factor_ref 0.0711
_reflns_number_gt 1995
_reflns_number_total 2686
_reflns_threshold_expression >2sigma(I)
_cod_data_source_file c0dt00051e.txt
_cod_data_source_block FO3795
_cod_depositor_comments
;
The following automatic conversions were performed:

'_exptl_absorpt_correction_type' value 'NONE' changed to 'none'
according to /home/saulius/struct/CIF-dictionaries/cif_core.dic
dictionary named 'cif_core.dic' version 2.4.2 from 2011-04-26.

Automatic conversion script
Id: cif_fix_values 1891 2012-01-12 08:04:46Z andrius 
;
_cod_original_sg_symbol_H-M 'P 21/n'
_cod_database_code 7025913

loop_
_symmetry_equiv_pos_as_xyz
'x, y, z'
'-x+1/2, y+1/2, -z+1/2'
'-x, -y, -z'
'x-1/2, -y-1/2, z-1/2'

loop_
_atom_site_label
_atom_site_type_symbol
_atom_site_fract_x
_atom_site_fract_y
_atom_site_fract_z
_atom_site_U_iso_or_equiv
_atom_site_adp_type
_atom_site_occupancy
_atom_site_symmetry_multiplicity
_atom_site_calc_flag
_atom_site_refinement_flags
Ru1 Ru 0.80823(4) 0.33856(3) 0.862887(12) 0.02143(10) Uani 1 1 d .
Cl1 Cl 1.15899(14) 0.36813(10) 0.92400(4) 0.0307(2) Uani 1 1 d .
Cl2 Cl 0.94374(14) 0.48572(10) 0.78345(4) 0.0275(2) Uani 1 1 d .
S1 S 0.67151(15) 0.56675(10) 0.90752(4) 0.0242(2) Uani 1 1 d .
O1 O 0.6802(4) 0.9114(3) 0.88038(11) 0.0330(6) Uani 1 1 d .
O2 O 1.0342(4) 0.0644(3) 0.81287(12) 0.0365(7) Uani 1 1 d .
O3 O 0.6494(5) 0.1719(3) 0.96983(12) 0.0380(7) Uani 1 1 d .
O4 O 0.3894(4) 0.2932(3) 0.77744(12) 0.0370(7) Uani 1 1 d .
C1 C 0.9036(6) 0.6957(4) 0.91675(17) 0.0273(9) Uani 1 1 d .
H1A H 1.0113 0.6619 0.9506 0.033 Uiso 1 1 calc R
H1B H 0.9798 0.6976 0.8793 0.033 Uiso 1 1 calc R
C2 C 0.8207(6) 0.8513(4) 0.92993(17) 0.0319(9) Uani 1 1 d .
H2A H 0.7379 0.8471 0.9662 0.038 Uiso 1 1 calc R
H2B H 0.9492 0.9191 0.9392 0.038 Uiso 1 1 calc R
C3 C 0.4776(6) 0.8315(4) 0.86851(17) 0.0296(9) Uani 1 1 d .
H3A H 0.3812 0.8853 0.8368 0.036 Uiso 1 1 calc R
H3B H 0.4004 0.8294 0.9058 0.036 Uiso 1 1 calc R
C4 C 0.5120(6) 0.6713(4) 0.84767(16) 0.0276(8) Uani 1 1 d .
H4A H 0.5918 0.6720 0.8108 0.033 Uiso 1 1 calc R
H4B H 0.3664 0.6221 0.8374 0.033 Uiso 1 1 calc R
C5 C 0.9425(6) 0.1624(4) 0.83061(16) 0.0253(8) Uani 1 1 d .
C6 C 0.7045(6) 0.2305(4) 0.92863(17) 0.0265(8) Uani 1 1 d .
C7 C 0.5411(6) 0.3107(4) 0.81037(16) 0.0242(8) Uani 1 1 d .

loop_
_atom_site_aniso_label
_atom_site_aniso_U_11
_atom_site_aniso_U_22
_atom_site_aniso_U_33
_atom_site_aniso_U_23
_atom_site_aniso_U_13
_atom_site_aniso_U_12
Ru1 0.01868(16) 0.02080(17) 0.02460(17) 0.00061(12) 0.00116(12) 0.00060(12)
Cl1 0.0222(5) 0.0377(6) 0.0310(5) 0.0016(4) -0.0039(4) 0.0017(4)
Cl2 0.0250(5) 0.0314(5) 0.0267(5) 0.0044(4) 0.0057(4) 0.0016(4)
S1 0.0235(5) 0.0229(5) 0.0261(5) -0.0008(4) 0.0024(4) -0.0001(4)
O1 0.0388(15) 0.0253(14) 0.0337(15) 0.0054(11) -0.0022(13) 0.0000(12)
O2 0.0317(15) 0.0313(16) 0.0469(17) -0.0053(13) 0.0059(13) 0.0044(13)
O3 0.0472(18) 0.0332(16) 0.0360(16) 0.0051(13) 0.0161(14) 0.0038(13)
O4 0.0241(14) 0.0405(17) 0.0445(16) -0.0120(13) -0.0058(13) 0.0022(12)
C1 0.0232(19) 0.030(2) 0.0282(19) -0.0051(16) -0.0017(16) -0.0034(15)
C2 0.034(2) 0.028(2) 0.033(2) -0.0043(17) -0.0014(18) -0.0001(17)
C3 0.0272(19) 0.031(2) 0.031(2) -0.0022(17) 0.0021(16) 0.0070(17)
C4 0.0233(19) 0.031(2) 0.0271(19) 0.0007(16) -0.0021(16) 0.0012(16)
C5 0.0208(18) 0.028(2) 0.0267(19) 0.0023(17) -0.0011(16) -0.0026(16)
C6 0.0228(19) 0.025(2) 0.031(2) -0.0041(17) 0.0010(17) 0.0043(16)
C7 0.0239(19) 0.023(2) 0.0267(19) -0.0059(15) 0.0097(17) 0.0015(15)

loop_
_atom_type_symbol
_atom_type_description
_atom_type_scat_dispersion_real
_atom_type_scat_dispersion_imag
_atom_type_scat_source
C C 0.0033 0.0016 'International Tables Vol C Tables 4.2.6.8 and 6.1.1.4'
H H 0.0000 0.0000 'International Tables Vol C Tables 4.2.6.8 and 6.1.1.4'
O O 0.0106 0.0060 'International Tables Vol C Tables 4.2.6.8 and 6.1.1.4'
S S 0.1246 0.1234 'International Tables Vol C Tables 4.2.6.8 and 6.1.1.4'
Cl Cl 0.1484 0.1585 'International Tables Vol C Tables 4.2.6.8 and 6.1.1.4'
Ru Ru -1.2594 0.8363 'International Tables Vol C Tables 4.2.6.8 and 6.1.1.4'

loop_
_geom_angle_atom_site_label_1
_geom_angle_atom_site_label_2
_geom_angle_atom_site_label_3
_geom_angle
C6 Ru1 C7 94.35(15)
C6 Ru1 C5 93.28(15)
C7 Ru1 C5 91.82(14)
C6 Ru1 Cl2 177.02(11)
C7 Ru1 Cl2 87.45(11)
C5 Ru1 Cl2 89.03(11)
C6 Ru1 Cl1 88.03(10)
C7 Ru1 Cl1 176.29(11)
C5 Ru1 Cl1 85.20(10)
Cl2 Ru1 Cl1 90.29(3)
C6 Ru1 S1 87.61(11)
C7 Ru1 S1 93.06(10)
C5 Ru1 S1 174.96(10)
Cl2 Ru1 S1 89.93(3)
Cl1 Ru1 S1 89.87(3)
C1 S1 C4 96.23(16)
C1 S1 Ru1 106.34(12)
C4 S1 Ru1 107.90(12)
C2 O1 C3 113.2(3)
C2 C1 S1 109.4(3)
C2 C1 H1A 109.8
S1 C1 H1A 109.8
C2 C1 H1B 109.8
S1 C1 H1B 109.8
H1A C1 H1B 108.2
O1 C2 C1 112.3(3)
O1 C2 H2A 109.1
C1 C2 H2A 109.1
O1 C2 H2B 109.1
C1 C2 H2B 109.1
H2A C2 H2B 107.9
O1 C3 C4 112.6(3)
O1 C3 H3A 109.1
C4 C3 H3A 109.1
O1 C3 H3B 109.1
C4 C3 H3B 109.1
H3A C3 H3B 107.8
C3 C4 S1 109.7(2)
C3 C4 H4A 109.7
S1 C4 H4A 109.7
C3 C4 H4B 109.7
S1 C4 H4B 109.7
H4A C4 H4B 108.2
O2 C5 Ru1 175.3(3)
O3 C6 Ru1 176.1(3)
O4 C7 Ru1 177.0(3)

loop_
_geom_bond_atom_site_label_1
_geom_bond_atom_site_label_2
_geom_bond_distance
Ru1 C6 1.903(4)
Ru1 C7 1.912(4)
Ru1 C5 1.935(4)
Ru1 Cl2 2.4026(9)
Ru1 Cl1 2.4163(8)
Ru1 S1 2.4383(9)
S1 C1 1.810(3)
S1 C4 1.816(3)
O1 C2 1.423(4)
O1 C3 1.420(4)
O2 C5 1.126(4)
O3 C6 1.130(4)
O4 C7 1.125(4)
C1 C2 1.510(5)
C1 H1A 0.9900
C1 H1B 0.9900
C2 H2A 0.9900
C2 H2B 0.9900
C3 C4 1.519(5)
C3 H3A 0.9900
C3 H3B 0.9900
C4 H4A 0.9900
C4 H4B 0.9900
